data_4322424
loop_
_publ_author_name
'Douglas J. Chesnut'
'Anakarin Kusnetzow'
'Robert Birge'
'Jon Zubieta'

_publ_section_title
;
 Ligand Influences on Copper Cyanide Solid-State Architecture: Flattened
 and Fused "Slinky", Corrugated Sheet, and Ribbon Motifs in the
 Copper-Cyanide-Triazolate-Organoamine Family
;
_journal_name_full 'Inorganic Chemistry'
_journal_page_first 5484
_journal_page_last 5494
_journal_paper_doi 10.1021/ic990385q
_journal_volume 38
_journal_year 1999
_chemical_formula_sum 'C17 H10 Cu4 N8'
_chemical_formula_weight 580.49
_chemical_name_systematic
; 
 ? 
;
_space_group_IT_number 14
_symmetry_cell_setting monoclinic
_symmetry_space_group_name_Hall '-P 2ybc'
_symmetry_space_group_name_H-M 'P 1 21/c 1'
_atom_sites_solution_hydrogens geom
_atom_sites_solution_primary direct
_atom_sites_solution_secondary difmap
_audit_creation_method SHELXL-97
_cell_angle_alpha 90.00
_cell_angle_beta 103.865(5)
_cell_angle_gamma 90.00
_cell_formula_units_Z 8
_cell_length_a 11.590(3)
_cell_length_b 20.555(4)
_cell_length_c 16.158(3)
_cell_measurement_temperature 115(2)
_cell_volume 3737.2(14)
_computing_structure_refinement 'SHELXL-97 (Sheldrick, 1997)'
_computing_structure_solution 'SHELXS-97 (Sheldrick, 1990)'
_diffrn_ambient_temperature 293(2)
_diffrn_measured_fraction_theta_full 0.965
_diffrn_measured_fraction_theta_max 0.965
_diffrn_radiation_monochromator graphite
_diffrn_radiation_source 'fine-focus sealed tube'
_diffrn_radiation_type MoK\a
_diffrn_radiation_wavelength 0.71073
_diffrn_reflns_av_R_equivalents 0.0331
_diffrn_reflns_av_sigmaI/netI 0.0399
_diffrn_reflns_limit_h_max 13
_diffrn_reflns_limit_h_min -15
_diffrn_reflns_limit_k_max 27
_diffrn_reflns_limit_k_min -13
_diffrn_reflns_limit_l_max 20
_diffrn_reflns_limit_l_min -21
_diffrn_reflns_number 24298
_diffrn_reflns_theta_full 28.29
_diffrn_reflns_theta_max 28.29
_diffrn_reflns_theta_min 1.63
_exptl_absorpt_coefficient_mu 4.512
_exptl_absorpt_correction_type SADABS
_exptl_crystal_density_diffrn 2.063
_exptl_crystal_density_method 'not measured'
_exptl_crystal_F_000 2272
_refine_diff_density_max 0.759
_refine_diff_density_min -1.114
_refine_diff_density_rms 0.170
_refine_ls_extinction_coef 0.00087(9)
_refine_ls_extinction_expression Fc^*^=kFc[1+0.001xFc^2^\l^3^/sin(2\q)]^-1/4^
_refine_ls_extinction_method SHELXL
_refine_ls_goodness_of_fit_ref 1.015
_refine_ls_hydrogen_treatment mixed
_refine_ls_matrix_type full
_refine_ls_number_parameters 524
_refine_ls_number_reflns 8965
_refine_ls_number_restraints 0
_refine_ls_restrained_S_all 1.015
_refine_ls_R_factor_all 0.0403
_refine_ls_R_factor_gt 0.0327
_refine_ls_shift/su_max 0.010
_refine_ls_shift/su_mean 0.001
_refine_ls_structure_factor_coef Fsqd
_refine_ls_weighting_details 'calc w=1/[\s^2^(Fo^2^)+(0.0459P)^2^+1.5984P] where P=(Fo^2^+2Fc^2^)/3'
_refine_ls_weighting_scheme calc
_refine_ls_wR_factor_gt 0.0792
_refine_ls_wR_factor_ref 0.0824
_reflns_number_gt 7791
_reflns_number_total 8965
_reflns_threshold_expression >2sigma(I)
_cod_data_source_file ic990385q_5.cif
_cod_data_source_block '[Cu4(CN)3(trz)(1,10-phen)]'
_cod_original_cell_volume 3737.3(14)
_cod_database_code 4322424

loop_
_symmetry_equiv_pos_as_xyz
'x, y, z'
'-x, y+1/2, -z+1/2'
'-x, -y, -z'
'x, -y-1/2, z-1/2'

loop_
_atom_site_label
_atom_site_type_symbol
_atom_site_fract_x
_atom_site_fract_y
_atom_site_fract_z
_atom_site_U_iso_or_equiv
_atom_site_adp_type
_atom_site_occupancy
_atom_site_symmetry_multiplicity
_atom_site_calc_flag
_atom_site_refinement_flags
_atom_site_disorder_assembly
_atom_site_disorder_group
Cu1 Cu 0.03670(3) 0.087951(15) 0.51259(2) 0.01406(8) Uani 1 1 d . . .
Cu2 Cu 0.48185(3) 0.176069(16) 0.83797(2) 0.01839(9) Uani 1 1 d . . .
Cu3 Cu 0.37740(3) -0.053858(16) 0.79272(2) 0.01550(8) Uani 1 1 d . . .
Cu4 Cu 0.43827(3) -0.289953(16) 0.84462(2) 0.01460(8) Uani 1 1 d . . .
Cu5 Cu 0.74285(3) -0.415576(17) 1.03900(2) 0.01943(9) Uani 1 1 d . . .
Cu6 Cu 1.02444(3) -0.525340(18) 1.26548(2) 0.02124(9) Uani 1 1 d . . .
Cu7 Cu 0.12139(3) -0.475213(15) 0.61625(2) 0.01520(8) Uani 1 1 d . . .
Cu8 Cu 0.03237(3) -0.323419(15) 0.52713(2) 0.01415(8) Uani 1 1 d . . .
N13 N 0.1920(2) -0.39889(10) 0.66732(14) 0.0141(4) Uani 1 1 d . . .
N14 N 0.1594(2) -0.33690(10) 0.63485(14) 0.0139(4) Uani 1 1 d . . .
N15 N 0.3020(2) -0.32708(10) 0.75458(14) 0.0140(4) Uani 1 1 d . . .
N16 N 0.1022(2) -0.04530(10) 0.57010(14) 0.0135(4) Uani 1 1 d . . .
N17 N 0.2406(2) -0.03321(11) 0.69193(15) 0.0148(4) Uani 1 1 d . . .
N18 N 0.1291(2) 0.02023(10) 0.58131(14) 0.0139(4) Uani 1 1 d . . .
N19 N 0.4016(2) 0.25794(12) 0.77878(14) 0.0173(5) Uani 1 1 d . . .
N20 N 0.5776(2) 0.24387(11) 0.91877(14) 0.0152(4) Uani 1 1 d . . .
N21 N 1.1615(2) -0.52614(12) 1.36910(15) 0.0169(5) Uani 1 1 d . . .
N22 N 1.0569(2) -0.62499(12) 1.27071(14) 0.0178(5) Uani 1 1 d . . .
C1 C 0.0037(2) 0.23363(11) 0.49437(15) 0.0141(5) Uani 0.50 1 d P . .
N1 N 0.0037(2) 0.23363(11) 0.49437(15) 0.0141(5) Uani 0.50 1 d P . .
C2 C 0.0245(2) 0.17835(13) 0.50412(17) 0.0220(6) Uani 0.50 1 d P . .
N2 N 0.0245(2) 0.17835(13) 0.50412(17) 0.0220(6) Uani 0.50 1 d P . .
C3 C 0.4648(2) 0.08646(14) 0.82563(17) 0.0227(6) Uani 0.50 1 d P . .
N3 N 0.4648(2) 0.08646(14) 0.82563(17) 0.0227(6) Uani 0.50 1 d P . .
C4 C 0.4478(2) 0.03097(11) 0.81730(15) 0.0134(5) Uani 0.50 1 d P . .
N4 N 0.4478(2) 0.03097(11) 0.81730(15) 0.0134(5) Uani 0.50 1 d P . .
C5 C 0.3981(2) -0.14161(14) 0.82459(16) 0.0211(5) Uani 0.50 1 d P . .
N5 N 0.3981(2) -0.14161(14) 0.82459(16) 0.0211(5) Uani 0.50 1 d P . .
C6 C 0.4109(2) -0.19704(11) 0.83711(15) 0.0119(4) Uani 0.50 1 d P . .
N6 N 0.4109(2) -0.19704(11) 0.83711(15) 0.0119(4) Uani 0.50 1 d P . .
C7 C 0.5577(2) -0.34225(13) 0.91204(16) 0.0195(5) Uani 0.50 1 d P . .
N7 N 0.5577(2) -0.34225(13) 0.91204(16) 0.0195(5) Uani 0.50 1 d P . .
C8 C 0.6307(2) -0.37302(12) 0.95707(16) 0.0154(5) Uani 0.50 1 d P . .
N8 N 0.6307(2) -0.37302(12) 0.95707(16) 0.0154(5) Uani 0.50 1 d P . .
C9 C 0.8408(2) -0.45592(14) 1.13109(16) 0.0193(5) Uani 0.50 1 d P . .
N9 N 0.8408(2) -0.45592(14) 1.13109(16) 0.0193(5) Uani 0.50 1 d P . .
C10 C 0.9098(3) -0.48075(14) 1.18532(18) 0.0248(6) Uani 0.50 1 d P . .
N10 N 0.9098(3) -0.48075(14) 1.18532(18) 0.0248(6) Uani 0.50 1 d P . .
C11 C 0.0653(2) -0.55404(11) 0.56926(15) 0.0137(5) Uani 0.50 1 d P . .
N11 N 0.0653(2) -0.55404(11) 0.56926(15) 0.0137(5) Uani 0.50 1 d P . .
C12 C -0.0267(2) -0.39920(13) 0.46595(17) 0.0193(5) Uani 0.50 1 d P . .
N12 N -0.0267(2) -0.39920(13) 0.46595(17) 0.0193(5) Uani 0.50 1 d P . .
C13 C 0.2761(2) -0.39023(13) 0.73775(18) 0.0168(5) Uani 1 1 d . . .
H13 H 0.3134 -0.4242 0.7720 0.020 Uiso 1 1 calc R . .
C14 C 0.2267(2) -0.29672(13) 0.68904(16) 0.0136(5) Uani 1 1 d . . .
H14 H 0.2230 -0.2517 0.6829 0.016 Uiso 1 1 calc R . .
C15 C 0.1709(2) -0.07429(13) 0.63724(17) 0.0155(5) Uani 1 1 d . . .
H15 H 0.1709 -0.1190 0.6458 0.019 Uiso 1 1 calc R . .
C16 C 0.2111(2) 0.02472(13) 0.65401(17) 0.0153(5) Uani 1 1 d . . .
H16 H 0.2448 0.0639 0.6765 0.018 Uiso 1 1 calc R . .
C17 C 0.3139(3) 0.26366(16) 0.70912(18) 0.0235(6) Uani 1 1 d . . .
H17 H 0.2836 0.2262 0.6794 0.028 Uiso 1 1 calc R . .
C18 C 0.2653(3) 0.32445(18) 0.6786(2) 0.0316(8) Uani 1 1 d . . .
H18 H 0.2034 0.3269 0.6300 0.038 Uiso 1 1 calc R . .
C19 C 0.3099(3) 0.37932(17) 0.7211(2) 0.0326(8) Uani 1 1 d . . .
H19 H 0.2778 0.4196 0.7017 0.039 Uiso 1 1 calc R . .
C20 C 0.4044(3) 0.37577(15) 0.7942(2) 0.0246(7) Uani 1 1 d . . .
C21 C 0.4608(3) 0.43118(15) 0.8411(2) 0.0322(8) Uani 1 1 d . . .
H21 H 0.4330 0.4727 0.8240 0.039 Uiso 1 1 calc R . .
C22 C 0.5536(3) 0.42440(15) 0.9095(2) 0.0312(8) Uani 1 1 d . . .
H22 H 0.5892 0.4612 0.9380 0.037 Uiso 1 1 calc R . .
C23 C 0.5981(3) 0.36087(15) 0.9391(2) 0.0228(6) Uani 1 1 d . . .
C24 C 0.6930(3) 0.35042(16) 1.0102(2) 0.0273(7) Uani 1 1 d . . .
H24 H 0.7328 0.3855 1.0406 0.033 Uiso 1 1 calc R . .
C25 C 0.7262(3) 0.28806(17) 1.0344(2) 0.0263(7) Uani 1 1 d . . .
H25 H 0.7883 0.2804 1.0818 0.032 Uiso 1 1 calc R . .
C26 C 0.6665(3) 0.23612(15) 0.98751(18) 0.0205(6) Uani 1 1 d . . .
H26 H 0.6898 0.1940 1.0051 0.025 Uiso 1 1 calc R . .
C27 C 0.5436(2) 0.30603(14) 0.89537(18) 0.0165(5) Uani 1 1 d . . .
C28 C 0.4467(2) 0.31332(14) 0.82096(17) 0.0168(5) Uani 1 1 d . . .
C29 C 1.2168(3) -0.47624(15) 1.41512(19) 0.0220(6) Uani 1 1 d . . .
H29 H 1.1912 -0.4342 1.3991 0.026 Uiso 1 1 calc R . .
C30 C 1.3124(3) -0.48471(16) 1.4870(2) 0.0247(6) Uani 1 1 d . . .
H30 H 1.3489 -0.4488 1.5173 0.030 Uiso 1 1 calc R . .
C31 C 1.3511(3) -0.54657(16) 1.51169(18) 0.0221(6) Uani 1 1 d . . .
H31 H 1.4138 -0.5527 1.5591 0.027 Uiso 1 1 calc R . .
C32 C 1.2954(2) -0.60053(15) 1.46492(17) 0.0183(6) Uani 1 1 d . . .
C33 C 1.3287(3) -0.66673(16) 1.48587(18) 0.0212(6) Uani 1 1 d . . .
H33 H 1.3919 -0.6755 1.5321 0.025 Uiso 1 1 calc R . .
C34 C 1.2701(3) -0.71663(15) 1.43984(18) 0.0221(6) Uani 1 1 d . . .
H34 H 1.2915 -0.7592 1.4563 0.027 Uiso 1 1 calc R . .
C35 C 1.1747(3) -0.70502(14) 1.36541(18) 0.0185(6) Uani 1 1 d . . .
C36 C 1.1128(3) -0.75492(16) 1.3135(2) 0.0255(6) Uani 1 1 d . . .
H36 H 1.1292 -0.7983 1.3280 0.031 Uiso 1 1 calc R . .
C37 C 1.0277(3) -0.73883(16) 1.2410(2) 0.0261(7) Uani 1 1 d . . .
H37 H 0.9873 -0.7712 1.2054 0.031 Uiso 1 1 calc R . .
C38 C 1.0030(3) -0.67315(16) 1.22156(19) 0.0234(6) Uani 1 1 d . . .
H38 H 0.9462 -0.6628 1.1721 0.028 Uiso 1 1 calc R . .
C39 C 1.1415(2) -0.64060(14) 1.34172(17) 0.0157(5) Uani 1 1 d . . .
C40 C 1.2012(2) -0.58722(14) 1.39366(17) 0.0148(5) Uani 1 1 d . . .

loop_
_atom_site_aniso_label
_atom_site_aniso_U_11
_atom_site_aniso_U_22
_atom_site_aniso_U_33
_atom_site_aniso_U_23
_atom_site_aniso_U_13
_atom_site_aniso_U_12
Cu1 0.01755(17) 0.00685(15) 0.01638(17) 0.00106(12) 0.00135(12) 0.00012(11)
Cu2 0.02093(18) 0.01111(17) 0.02363(19) -0.00112(13) 0.00631(14) -0.00112(13)
Cu3 0.01869(17) 0.01010(16) 0.01574(17) 0.00182(12) 0.00023(13) 0.00197(12)
Cu4 0.01518(16) 0.01102(16) 0.01498(16) 0.00136(12) -0.00151(12) 0.00035(12)
Cu5 0.01927(18) 0.01974(18) 0.01663(18) 0.00558(13) -0.00094(13) 0.00653(13)
Cu6 0.01736(18) 0.0276(2) 0.01740(18) 0.01118(14) 0.00153(13) 0.00678(14)
Cu7 0.01814(17) 0.00763(15) 0.01773(17) -0.00224(12) 0.00014(13) -0.00074(12)
Cu8 0.01760(17) 0.00877(16) 0.01411(16) -0.00005(12) -0.00009(12) -0.00018(12)
N13 0.0167(11) 0.0081(10) 0.0161(11) 0.0013(8) 0.0009(8) 0.0015(8)
N14 0.0183(11) 0.0069(10) 0.0150(11) 0.0023(8) 0.0010(9) 0.0003(8)
N15 0.0156(11) 0.0083(10) 0.0160(11) -0.0004(8) -0.0005(8) 0.0004(8)
N16 0.0169(11) 0.0066(10) 0.0153(11) -0.0001(8) 0.0008(8) 0.0003(8)
N17 0.0168(11) 0.0091(10) 0.0165(11) 0.0022(8) 0.0000(9) 0.0015(8)
N18 0.0172(11) 0.0068(10) 0.0163(11) -0.0003(8) 0.0016(8) -0.0008(8)
N19 0.0174(12) 0.0201(12) 0.0149(11) 0.0005(9) 0.0045(9) 0.0034(9)
N20 0.0163(11) 0.0144(11) 0.0155(11) 0.0028(9) 0.0050(9) 0.0008(9)
N21 0.0137(11) 0.0203(12) 0.0163(11) 0.0029(9) 0.0031(9) 0.0019(9)
N22 0.0160(11) 0.0239(13) 0.0127(11) 0.0027(9) 0.0017(9) 0.0011(9)
C1 0.0197(12) 0.0055(11) 0.0158(12) 0.0003(9) 0.0015(9) -0.0014(9)
N1 0.0197(12) 0.0055(11) 0.0158(12) 0.0003(9) 0.0015(9) -0.0014(9)
C2 0.0213(14) 0.0215(14) 0.0219(14) 0.0008(11) 0.0026(11) -0.0014(11)
N2 0.0213(14) 0.0215(14) 0.0219(14) 0.0008(11) 0.0026(11) -0.0014(11)
C3 0.0221(14) 0.0268(15) 0.0185(13) 0.0032(11) 0.0033(10) 0.0014(11)
N3 0.0221(14) 0.0268(15) 0.0185(13) 0.0032(11) 0.0033(10) 0.0014(11)
C4 0.0163(12) 0.0092(11) 0.0129(11) -0.0010(9) 0.0001(9) -0.0001(9)
N4 0.0163(12) 0.0092(11) 0.0129(11) -0.0010(9) 0.0001(9) -0.0001(9)
C5 0.0182(13) 0.0252(15) 0.0179(13) -0.0028(11) 0.0006(10) 0.0008(11)
N5 0.0182(13) 0.0252(15) 0.0179(13) -0.0028(11) 0.0006(10) 0.0008(11)
C6 0.0127(11) 0.0074(11) 0.0138(11) 0.0000(8) -0.0006(9) 0.0005(8)
N6 0.0127(11) 0.0074(11) 0.0138(11) 0.0000(8) -0.0006(9) 0.0005(8)
C7 0.0213(13) 0.0175(13) 0.0189(13) -0.0017(10) 0.0033(10) -0.0037(10)
N7 0.0213(13) 0.0175(13) 0.0189(13) -0.0017(10) 0.0033(10) -0.0037(10)
C8 0.0141(12) 0.0150(12) 0.0156(12) 0.0027(9) 0.0003(9) 0.0034(9)
N8 0.0141(12) 0.0150(12) 0.0156(12) 0.0027(9) 0.0003(9) 0.0034(9)
C9 0.0173(13) 0.0261(14) 0.0139(12) 0.0073(10) 0.0024(10) 0.0089(10)
N9 0.0173(13) 0.0261(14) 0.0139(12) 0.0073(10) 0.0024(10) 0.0089(10)
C10 0.0248(15) 0.0273(15) 0.0240(14) 0.0067(11) 0.0089(11) 0.0043(11)
N10 0.0248(15) 0.0273(15) 0.0240(14) 0.0067(11) 0.0089(11) 0.0043(11)
C11 0.0143(11) 0.0099(11) 0.0151(12) -0.0010(9) 0.0000(9) 0.0009(9)
N11 0.0143(11) 0.0099(11) 0.0151(12) -0.0010(9) 0.0000(9) 0.0009(9)
C12 0.0210(13) 0.0140(12) 0.0206(13) 0.0037(10) 0.0007(10) 0.0043(10)
N12 0.0210(13) 0.0140(12) 0.0206(13) 0.0037(10) 0.0007(10) 0.0043(10)
C13 0.0184(14) 0.0097(12) 0.0197(14) -0.0009(10) -0.0004(10) 0.0019(10)
C14 0.0157(13) 0.0096(12) 0.0149(13) -0.0005(9) 0.0021(10) -0.0014(9)
C15 0.0179(13) 0.0084(12) 0.0190(13) -0.0004(10) 0.0022(10) 0.0016(10)
C16 0.0183(13) 0.0104(12) 0.0158(13) -0.0004(10) 0.0010(10) 0.0008(10)
C17 0.0211(15) 0.0341(18) 0.0167(14) 0.0033(12) 0.0070(11) 0.0057(12)
C18 0.0276(17) 0.050(2) 0.0191(15) 0.0157(14) 0.0098(13) 0.0207(15)
C19 0.0358(19) 0.0336(19) 0.0348(18) 0.0197(15) 0.0211(15) 0.0221(15)
C20 0.0311(17) 0.0204(15) 0.0288(16) 0.0114(12) 0.0200(13) 0.0117(12)
C21 0.049(2) 0.0114(14) 0.046(2) 0.0077(13) 0.0299(18) 0.0095(13)
C22 0.042(2) 0.0120(14) 0.048(2) -0.0036(14) 0.0285(17) -0.0066(13)
C23 0.0274(16) 0.0183(14) 0.0292(16) -0.0026(12) 0.0195(13) -0.0046(12)
C24 0.0260(16) 0.0315(17) 0.0285(16) -0.0126(13) 0.0147(13) -0.0141(13)
C25 0.0193(15) 0.0386(19) 0.0206(15) -0.0054(13) 0.0037(11) -0.0079(13)
C26 0.0186(14) 0.0249(15) 0.0183(14) 0.0020(11) 0.0048(11) 0.0004(11)
C27 0.0193(14) 0.0155(13) 0.0181(13) 0.0005(10) 0.0111(11) -0.0012(10)
C28 0.0206(14) 0.0159(13) 0.0172(13) 0.0064(10) 0.0108(11) 0.0053(10)
C29 0.0200(14) 0.0209(15) 0.0257(15) 0.0037(12) 0.0068(12) 0.0005(11)
C30 0.0216(15) 0.0296(17) 0.0229(15) -0.0050(13) 0.0056(12) -0.0046(12)
C31 0.0136(13) 0.0364(18) 0.0156(14) -0.0002(12) 0.0020(10) -0.0010(12)
C32 0.0151(13) 0.0262(15) 0.0140(13) 0.0028(11) 0.0044(10) 0.0029(11)
C33 0.0147(13) 0.0345(17) 0.0136(13) 0.0075(12) 0.0015(10) 0.0082(12)
C34 0.0237(15) 0.0238(15) 0.0197(14) 0.0087(12) 0.0067(11) 0.0094(12)
C35 0.0187(14) 0.0208(14) 0.0177(13) 0.0046(11) 0.0076(11) 0.0047(11)
C36 0.0265(16) 0.0221(15) 0.0311(17) 0.0000(13) 0.0130(13) 0.0013(12)
C37 0.0264(16) 0.0271(16) 0.0244(16) -0.0081(13) 0.0055(12) -0.0022(13)
C38 0.0184(14) 0.0328(17) 0.0181(14) -0.0012(12) 0.0027(11) -0.0013(12)
C39 0.0139(12) 0.0207(14) 0.0126(12) 0.0032(10) 0.0035(10) 0.0027(10)
C40 0.0099(12) 0.0220(14) 0.0125(12) 0.0036(10) 0.0027(9) 0.0011(10)

loop_
_atom_type_symbol
_atom_type_description
_atom_type_scat_dispersion_real
_atom_type_scat_dispersion_imag
_atom_type_scat_source
C C 0.0033 0.0016 'International Tables Vol C Tables 4.2.6.8 and 6.1.1.4'
H H 0.0000 0.0000 'International Tables Vol C Tables 4.2.6.8 and 6.1.1.4'
N N 0.0061 0.0033 'International Tables Vol C Tables 4.2.6.8 and 6.1.1.4'
Cu Cu 0.3201 1.2651 'International Tables Vol C Tables 4.2.6.8 and 6.1.1.4'

loop_
_geom_angle_atom_site_label_1
_geom_angle_atom_site_label_2
_geom_angle_atom_site_label_3
_geom_angle
_geom_angle_site_symmetry_1
_geom_angle_site_symmetry_3
_geom_angle_publ_flag
C2 Cu1 N18 141.25(11) . . ?
C2 Cu1 N16 110.35(10) . 3_556 ?
N18 Cu1 N16 108.04(9) . 3_556 ?
C2 Cu1 Cu5 93.50(9) . 2_656 ?
N18 Cu1 Cu5 74.93(7) . 2_656 ?
N16 Cu1 Cu5 114.75(7) 3_556 2_656 ?
C3 Cu2 N20 140.47(11) . . ?
C3 Cu2 N19 137.79(11) . . ?
N20 Cu2 N19 81.62(9) . . ?
C5 Cu3 C4 142.57(11) . . ?
C5 Cu3 N17 116.48(10) . . ?
C4 Cu3 N17 100.81(10) . . ?
C7 Cu4 C6 133.43(10) . . ?
C7 Cu4 N15 122.72(10) . . ?
C6 Cu4 N15 103.83(9) . . ?
C9 Cu5 C8 171.81(11) . . ?
C9 Cu5 Cu1 80.01(8) . 2_646 ?
C8 Cu5 Cu1 107.67(8) . 2_646 ?
C10 Cu6 N21 150.81(12) . . ?
C10 Cu6 N22 127.27(12) . . ?
N21 Cu6 N22 81.91(9) . . ?
C10 Cu6 Cu7 91.48(9) . 3_647 ?
N21 Cu6 Cu7 85.33(7) . 3_647 ?
N22 Cu6 Cu7 96.18(6) . 3_647 ?
C11 Cu7 N13 174.71(10) . . ?
C11 Cu7 Cu6 94.18(8) . 3_647 ?
N13 Cu7 Cu6 88.15(7) . 3_647 ?
C12 Cu8 N1 131.97(11) . 3_556 ?
C12 Cu8 C1 131.97(11) . 3_556 ?
N1 Cu8 C1 0.0(2) 3_556 3_556 ?
C12 Cu8 N14 116.03(10) . . ?
N1 Cu8 N14 111.99(10) 3_556 . ?
C1 Cu8 N14 111.99(10) 3_556 . ?
C13 N13 N14 106.2(2) . . ?
C13 N13 Cu7 130.42(19) . . ?
N14 N13 Cu7 123.41(17) . . ?
C14 N14 N13 105.0(2) . . ?
C14 N14 Cu8 133.15(18) . . ?
N13 N14 Cu8 121.83(16) . . ?
C13 N15 C14 102.5(2) . . ?
C13 N15 Cu4 127.41(18) . . ?
C14 N15 Cu4 129.43(18) . . ?
C15 N16 N18 105.0(2) . . ?
C15 N16 Cu1 124.87(18) . 3_556 ?
N18 N16 Cu1 128.68(17) . 3_556 ?
C15 N17 C16 102.1(2) . . ?
C15 N17 Cu3 128.92(18) . . ?
C16 N17 Cu3 127.98(19) . . ?
C16 N18 N16 106.0(2) . . ?
C16 N18 Cu1 129.71(18) . . ?
N16 N18 Cu1 123.24(17) . . ?
C17 N19 C28 118.2(3) . . ?
C17 N19 Cu2 129.7(2) . . ?
C28 N19 Cu2 112.09(18) . . ?
C26 N20 C27 117.3(2) . . ?
C26 N20 Cu2 130.1(2) . . ?
C27 N20 Cu2 112.61(18) . . ?
C29 N21 C40 117.5(2) . . ?
C29 N21 Cu6 129.3(2) . . ?
C40 N21 Cu6 113.19(18) . . ?
C38 N22 C39 118.1(3) . . ?
C38 N22 Cu6 130.9(2) . . ?
C39 N22 Cu6 110.73(19) . . ?
C2 C1 Cu8 177.3(2) . 3_556 ?
C1 C2 Cu1 172.4(3) . . ?
C4 C3 Cu2 176.4(2) . . ?
C3 C4 Cu3 165.0(2) . . ?
C6 C5 Cu3 174.2(2) . . ?
C5 C6 Cu4 172.8(2) . . ?
C8 C7 Cu4 176.8(2) . . ?
C7 C8 Cu5 173.0(2) . . ?
C10 C9 Cu5 174.2(3) . . ?
C9 C10 Cu6 175.0(3) . . ?
N12 C11 C12 0.0(3) 3_546 3_546 ?
N12 C11 Cu7 174.7(2) 3_546 . ?
C12 C11 Cu7 174.7(2) 3_546 . ?
N11 C12 C11 0.0(3) 3_546 3_546 ?
N11 C12 Cu8 177.5(3) 3_546 . ?
C11 C12 Cu8 177.5(3) 3_546 . ?
N13 C13 N15 112.8(2) . . ?
N14 C14 N15 113.6(2) . . ?
N16 C15 N17 113.9(2) . . ?
N18 C16 N17 113.1(2) . . ?
N19 C17 C18 122.3(3) . . ?
C19 C18 C17 119.2(3) . . ?
C18 C19 C20 120.5(3) . . ?
C28 C20 C19 116.7(3) . . ?
C28 C20 C21 118.8(3) . . ?
C19 C20 C21 124.5(3) . . ?
C22 C21 C20 121.5(3) . . ?
C21 C22 C23 121.0(3) . . ?
C27 C23 C24 117.4(3) . . ?
C27 C23 C22 118.7(3) . . ?
C24 C23 C22 123.9(3) . . ?
C25 C24 C23 119.2(3) . . ?
C24 C25 C26 119.6(3) . . ?
N20 C26 C25 123.1(3) . . ?
N20 C27 C23 123.3(3) . . ?
N20 C27 C28 116.4(2) . . ?
C23 C27 C28 120.3(3) . . ?
N19 C28 C20 123.0(3) . . ?
N19 C28 C27 117.2(2) . . ?
C20 C28 C27 119.7(3) . . ?
N21 C29 C30 122.7(3) . . ?
C31 C30 C29 119.4(3) . . ?
C30 C31 C32 119.8(3) . . ?
C31 C32 C40 116.8(3) . . ?
C31 C32 C33 123.9(3) . . ?
C40 C32 C33 119.3(3) . . ?
C34 C33 C32 121.3(3) . . ?
C33 C34 C35 121.1(3) . . ?
C39 C35 C36 117.2(3) . . ?
C39 C35 C34 119.1(3) . . ?
C36 C35 C34 123.7(3) . . ?
C37 C36 C35 119.3(3) . . ?
C36 C37 C38 119.2(3) . . ?
N22 C38 C37 122.9(3) . . ?
N22 C39 C35 123.2(3) . . ?
N22 C39 C40 117.2(2) . . ?
C35 C39 C40 119.5(2) . . ?
N21 C40 C32 123.9(3) . . ?
N21 C40 C39 116.5(2) . . ?
C32 C40 C39 119.6(3) . . ?

loop_
_geom_bond_atom_site_label_1
_geom_bond_atom_site_label_2
_geom_bond_distance
_geom_bond_site_symmetry_2
_geom_bond_publ_flag
Cu1 C2 1.866(3) . ?
Cu1 N18 1.936(2) . ?
Cu1 N16 2.028(2) 3_556 ?
Cu1 Cu5 2.8722(7) 2_656 ?
Cu2 C3 1.858(3) . ?
Cu2 N20 2.046(2) . ?
Cu2 N19 2.046(2) . ?
Cu3 C5 1.875(3) . ?
Cu3 C4 1.926(2) . ?
Cu3 N17 2.027(2) . ?
Cu4 C7 1.881(3) . ?
Cu4 C6 1.935(2) . ?
Cu4 N15 2.023(2) . ?
Cu5 C9 1.839(2) . ?
Cu5 C8 1.839(2) . ?
Cu5 Cu1 2.8722(7) 2_646 ?
Cu6 C10 1.859(3) . ?
Cu6 N21 2.013(2) . ?
Cu6 N22 2.081(3) . ?
Cu6 Cu7 2.8383(7) 3_647 ?
Cu7 C11 1.841(2) . ?
Cu7 N13 1.868(2) . ?
Cu7 Cu6 2.8383(7) 3_647 ?
Cu8 C12 1.884(3) . ?
Cu8 N1 1.906(2) 3_556 ?
Cu8 C1 1.906(2) 3_556 ?
Cu8 N14 2.011(2) . ?
N13 C13 1.321(3) . ?
N13 N14 1.395(3) . ?
N14 C14 1.316(3) . ?
N15 C13 1.346(3) . ?
N15 C14 1.353(3) . ?
N16 C15 1.324(3) . ?
N16 N18 1.385(3) . ?
N16 Cu1 2.028(2) 3_556 ?
N17 C15 1.343(3) . ?
N17 C16 1.345(3) . ?
N18 C16 1.325(3) . ?
N19 C17 1.329(4) . ?
N19 C28 1.365(4) . ?
N20 C26 1.331(4) . ?
N20 C27 1.364(3) . ?
N21 C29 1.337(4) . ?
N21 C40 1.363(4) . ?
N22 C38 1.328(4) . ?
N22 C39 1.357(3) . ?
C1 C2 1.164(4) . ?
C1 Cu8 1.906(2) 3_556 ?
C3 C4 1.160(4) . ?
C5 C6 1.160(4) . ?
C7 C8 1.162(4) . ?
C9 C10 1.154(4) . ?
C11 N12 1.151(4) 3_546 ?
C11 C12 1.151(4) 3_546 ?
C12 N11 1.151(4) 3_546 ?
C12 C11 1.151(4) 3_546 ?
C17 C18 1.410(4) . ?
C18 C19 1.356(5) . ?
C19 C20 1.407(5) . ?
C20 C28 1.405(4) . ?
C20 C21 1.436(5) . ?
C21 C22 1.352(5) . ?
C22 C23 1.443(4) . ?
C23 C27 1.398(4) . ?
C23 C24 1.405(5) . ?
C24 C25 1.368(5) . ?
C25 C26 1.393(4) . ?
C27 C28 1.443(4) . ?
C29 C30 1.410(4) . ?
C30 C31 1.375(5) . ?
C31 C32 1.409(4) . ?
C32 C40 1.410(4) . ?
C32 C33 1.433(4) . ?
C33 C34 1.350(4) . ?
C34 C35 1.445(4) . ?
C35 C39 1.406(4) . ?
C35 C36 1.407(4) . ?
C36 C37 1.379(4) . ?
C37 C38 1.400(5) . ?
C39 C40 1.452(4) . ?
